data_4116206
loop_
_publ_author_name
'Paola Gilli'
'Valerio Bertolasi'
'Valeria Ferretti'
'Gastone Gilli'

_publ_section_title
;
 Evidence for Intramolecular N-H...O Resonance-Assisted Hydrogen Bonding
 in \b-Enaminones and Related Heterodienes. A Combined Crystal-Structural,
 IR and NMR Spectroscopic, and Quantum-Mechanical Investigation
;
_journal_name_full 'Journal of the American Chemical Society'
_journal_page_first 10405
_journal_page_last 10417
_journal_paper_doi 10.1021/ja000921+
_journal_volume 122
_journal_year 2000
_chemical_compound_source ' ......'
_chemical_formula_analytical 'C15 H18 N2 O3'
_chemical_formula_sum 'C15 H18 N2 O3'
_chemical_formula_weight 274.32
_chemical_name_systematic
;
3-(3-methoxyphenylamino)-5,5-dimethyl-2-nitroso-2-cyclohexen-1-one
;
_space_group_IT_number 2
_symmetry_cell_setting triclinic
_symmetry_Int_Tables_number 2
_symmetry_space_group_name_Hall '-P 1'
_symmetry_space_group_name_H-M 'P -1'
_atom_sites_solution_hydrogens difmap
_atom_sites_solution_primary direct
_atom_sites_solution_secondary Fourier
_cell_angle_alpha 106.24(2)
_cell_angle_beta 114.49(2)
_cell_angle_gamma 83.28(1)
_cell_formula_units_Z 2.00
_cell_length_a 8.934(2)
_cell_length_b 10.930(1)
_cell_length_c 8.044(3)
_cell_measurement_radiation 'Mo K\a'
_cell_measurement_reflns_used 25
_cell_measurement_temperature 295
_cell_measurement_theta_max 13
_cell_measurement_theta_min 9
_cell_measurement_wavelength 0.71069
_cell_volume 686.3(3)
_diffrn_ambient_temperature 295
_diffrn_measurement_device_type 'Enraf Nonius CAD4 diffractometer'
_diffrn_measurement_method \w/2\q
_diffrn_radiation_monochromator graphite
_diffrn_radiation_source 'fine focus sealed tube'
_diffrn_radiation_type 'Mo K\a'
_diffrn_radiation_wavelength 0.71069
_diffrn_reflns_av_R_equivalents 0.010
_diffrn_reflns_limit_h_max 11
_diffrn_reflns_limit_h_min -11
_diffrn_reflns_limit_k_max 14
_diffrn_reflns_limit_k_min -14
_diffrn_reflns_limit_l_max 10
_diffrn_reflns_limit_l_min 0
_diffrn_reflns_number 3541
_diffrn_reflns_reduction_process ' ......'
_diffrn_reflns_theta_max 28
_diffrn_reflns_theta_min 2
_diffrn_standards_decay_% 0
_diffrn_standards_interval_time 120
_diffrn_standards_number 3
_exptl_absorpt_coefficient_mu 0.0934
_exptl_absorpt_correction_type none
_exptl_crystal_colour 'intense blue'
_exptl_crystal_density_diffrn 1.3275
_exptl_crystal_description ' ......'
_exptl_crystal_F_000 292.0
_exptl_crystal_size_max 0.40
_exptl_crystal_size_mid 0.34
_exptl_crystal_size_min 0.17
_refine_diff_density_max 0.22
_refine_diff_density_min -0.20
_refine_ls_extinction_method none
_refine_ls_goodness_of_fit_ref 1.76
_refine_ls_hydrogen_treatment refall
_refine_ls_matrix_type full
_refine_ls_number_parameters 253
_refine_ls_number_reflns 2210
_refine_ls_R_factor_gt 0.042
_refine_ls_shift/su_max 0.01
_refine_ls_structure_factor_coef F
_refine_ls_weighting_details 'w= 4F^2^/(\s^2^(I) + (0.04F^2^)^2^)'
_refine_ls_weighting_scheme calc
_refine_ls_wR_factor_ref 0.054
_reflns_number_gt 2210
_reflns_number_total 3309
_reflns_threshold_expression >3sigma(I)
_cod_data_source_file ja0009212B_08.cif
_cod_data_source_block (e)
_cod_depositor_comments
;
The following automatic conversions were performed:

'_refine_ls_weighting_scheme' value 'calc w= 4F^2^/(\s^2^(I) +
(0.04F^2^)^2^)' was changed to 'calc'. New tag
'_refine_ls_weighting_details' was created. The value of the new tag
was set to 'w= 4F^2^/(\s^2^(I) + (0.04F^2^)^2^)'.

Automatic conversion script
Id: cif_fix_values 3143 2015-03-26 13:38:13Z robertas 

The following automatic conversions were performed:

'_atom_sites_solution_primary' value 'direct methods' was changed to
'direct'.

Automatic conversion script
Id: cif_fix_values 6452 2018-10-05 10:23:21Z andrius 
;
_cod_original_sg_symbol_H-M ' P -1 '
_cod_original_formula_sum 'C15 H18 N2 O3 '
_cod_database_code 4116206

loop_
_symmetry_equiv_pos_as_xyz
x,y,z
-x,-y,-z

loop_
_atom_site_label
_atom_site_fract_x
_atom_site_fract_y
_atom_site_fract_z
_atom_site_U_iso_or_equiv
_atom_site_adp_type
_atom_site_type_symbol
O1 0.3506(2) 0.6858(1) 0.6686(2) 0.0570(5) Uani O
C1 0.3332(2) 0.5705(1) 0.6061(2) 0.0358(5) Uani C
C2 0.2738(2) 0.5096(1) 0.4011(2) 0.0318(5) Uani C
N2 0.2330(2) 0.5923(1) 0.2939(2) 0.0412(4) Uani N
O2 0.1727(2) 0.5479(1) 0.1130(2) 0.0502(4) Uani O
C3 0.2644(2) 0.3730(1) 0.3331(2) 0.0300(4) Uani C
N1 0.1969(2) 0.3244(1) 0.1500(2) 0.0355(4) Uani N
C4 0.3313(2) 0.2929(1) 0.4708(2) 0.0334(5) Uani C
C5 0.3042(2) 0.3524(1) 0.6530(2) 0.0331(5) Uani C
C6 0.3769(2) 0.4863(2) 0.7385(2) 0.0374(6) Uani C
C7 0.3943(2) 0.2707(2) 0.7919(2) 0.0486(6) Uani C
C8 0.1219(2) 0.3556(2) 0.6126(2) 0.0488(6) Uani C
C9 0.1808(2) 0.1936(1) 0.0475(2) 0.0333(5) Uani C
C10 0.3103(2) 0.1092(2) 0.0869(2) 0.0399(5) Uani C
C11 0.2873(2) -0.0149(2) -0.0265(2) 0.0440(6) Uani C
C12 0.1400(2) -0.0521(2) -0.1763(2) 0.0443(6) Uani C
C13 0.0116(2) 0.0345(2) -0.2166(2) 0.0386(5) Uani C
C14 0.0318(2) 0.1585(1) -0.1046(2) 0.0359(5) Uani C
O3 -0.1289(2) -0.0107(1) -0.3693(2) 0.0530(4) Uani O
C15 -0.2622(3) 0.0758(2) -0.4183(3) 0.0613(8) Uani C
H1 0.1558(22) 0.3912(19) 0.0843(24) 0.0725(65) Uiso H
H41 0.2807(17) 0.2107(14) 0.4130(19) 0.0360(43) Uiso H
H42 0.4516(18) 0.2826(15) 0.4989(20) 0.0390(44) Uiso H
H61 0.4976(22) 0.4775(17) 0.7922(24) 0.0600(56) Uiso H
H62 0.3456(19) 0.5312(16) 0.8377(22) 0.0516(52) Uiso H
H71 0.3817(21) 0.3079(18) 0.9125(23) 0.0574(54) Uiso H
H72 0.5106(21) 0.2608(17) 0.8116(24) 0.0596(56) Uiso H
H73 0.3504(22) 0.1855(18) 0.7427(24) 0.0649(60) Uiso H
H81 0.0589(22) 0.3976(18) 0.5109(23) 0.0623(58) Uiso H
H82 0.0756(21) 0.2720(18) 0.5667(23) 0.0602(57) Uiso H
H83 0.1041(22) 0.4057(18) 0.7297(24) 0.0665(61) Uiso H
H10 0.4164(20) 0.1372(17) 0.1852(22) 0.0485(49) Uiso H
H11 0.3776(19) -0.0755(16) -0.0024(22) 0.0510(52) Uiso H
H12 0.1239(20) -0.1300(17) -0.2521(22) 0.0530(53) Uiso H
H14 -0.0599(20) 0.2195(16) -0.1321(21) 0.0483(49) Uiso H
H151 -0.2992(24) 0.1127(20) -0.3063(26) 0.0776(68) Uiso H
H152 -0.3435(30) 0.0215(25) -0.5269(32) 0.1073(86) Uiso H
H153 -0.2268(21) 0.1485(17) -0.4413(23) 0.0647(61) Uiso H

loop_
_atom_site_aniso_label
_atom_site_aniso_U_11
_atom_site_aniso_U_22
_atom_site_aniso_U_33
_atom_site_aniso_U_23
_atom_site_aniso_U_13
_atom_site_aniso_U_12
O1 0.0822(8) 0.0278(5) 0.0512(6) -0.0001(5) 0.0220(5) -0.0068(6)
C1 0.0350(6) 0.0296(7) 0.0406(7) 0.0042(5) 0.0154(5) -0.0021(5)
C2 0.0301(6) 0.0276(6) 0.0366(6) 0.0070(5) 0.0130(4) -0.0005(5)
N2 0.0444(6) 0.0323(6) 0.0442(6) 0.0115(5) 0.0140(5) 0.0001(5)
O2 0.0620(6) 0.0411(6) 0.0423(5) 0.0173(4) 0.0122(4) 0.0020(5)
C3 0.0295(6) 0.0291(6) 0.0313(6) 0.0068(5) 0.0126(4) -0.0003(5)
N1 0.0441(6) 0.0272(5) 0.0322(5) 0.0081(4) 0.0121(4) 0.0001(5)
C4 0.0409(7) 0.0262(6) 0.0330(6) 0.0068(5) 0.0151(5) -0.0003(5)
C5 0.0382(6) 0.0308(6) 0.0309(6) 0.0063(5) 0.0152(4) -0.0012(5)
C6 0.0419(7) 0.0337(7) 0.0329(6) 0.0028(5) 0.0142(5) -0.0036(6)
C7 0.0675(9) 0.0419(8) 0.0385(7) 0.0150(6) 0.0211(6) 0.0034(7)
C8 0.0451(7) 0.0532(9) 0.0521(8) 0.0106(7) 0.0239(5) -0.0047(7)
C9 0.0450(7) 0.0270(6) 0.0316(5) 0.0064(5) 0.0194(4) -0.0006(5)
C10 0.0428(7) 0.0381(7) 0.0375(6) 0.0087(6) 0.0163(5) 0.0030(6)
C11 0.0502(8) 0.0357(7) 0.0473(7) 0.0108(6) 0.0232(6) 0.0102(7)
C12 0.0561(8) 0.0262(7) 0.0480(7) 0.0029(6) 0.0232(6) 0.0021(6)
C13 0.0457(7) 0.0312(7) 0.0379(6) 0.0066(5) 0.0163(5) -0.0038(6)
C14 0.0426(7) 0.0283(6) 0.0364(6) 0.0084(5) 0.0158(5) 0.0014(6)
O3 0.0525(6) 0.0317(5) 0.0537(6) -0.0002(5) 0.0069(5) -0.0045(5)
C15 0.0541(10) 0.0425(9) 0.0621(11) 0.0074(8) 0.0025(9) -0.0011(8)

loop_
_atom_type_symbol
_atom_type_number_in_cell
_atom_type_description
_atom_type_scat_dispersion_real
_atom_type_scat_dispersion_imag
_atom_type_scat_source
'O ' 6 'Oxygen      ' 0.0106 0.0060 'Int. Tab. C, 4.2.6.8, 6.1.1.4'
'C ' 30 'Carbon      ' 0.0033 0.0016 'Int. Tab. C, 4.2.6.8, 6.1.1.4'
'N ' 4 'Nitrogen    ' 0.0061 0.0033 'Int. Tab. C, 4.2.6.8, 6.1.1.4'
'H ' 36 'Hydrogen    ' 0.0000 0.0000 'Int. Tab. C, 4.2.6.8, 6.1.1.4'

loop_
_geom_angle_atom_site_label_1
_geom_angle_atom_site_label_2
_geom_angle_atom_site_label_3
_geom_angle
_geom_angle_publ_flag
O1 C1 C2 121.7(1) yes
O1 C1 C6 120.1(2) yes
C2 C1 C6 118.2(1) yes
C1 C2 N2 113.9(1) yes
C1 C2 C3 120.2(1) yes
N2 C2 C3 125.8(1) yes
C2 N2 O2 118.2(1) yes
C2 C3 N1 117.7(1) yes
C2 C3 C4 119.6(1) yes
N1 C3 C4 122.7(1) yes
C3 N1 C9 128.6(1) yes
C3 N1 H1 111(1) yes
C9 N1 H1 121(1) yes
C3 C4 C5 112.7(1) yes
C3 C4 H41 109.4(9) yes
C3 C4 H42 106.1(9) yes
C5 C4 H41 109.2(9) yes
C5 C4 H42 110.7(9) yes
H41 C4 H42 109(1) yes
C4 C5 C6 109.0(1) yes
C4 C5 C7 108.3(1) yes
C4 C5 C8 110.5(1) yes
C6 C5 C7 109.0(1) yes
C6 C5 C8 110.9(1) yes
C7 C5 C8 109.1(1) yes
C1 C6 C5 116.5(1) yes
C1 C6 H61 107(1) yes
C1 C6 H62 106(1) yes
C5 C6 H61 107(1) yes
C5 C6 H62 111(1) yes
H61 C6 H62 108(2) yes
C5 C7 H71 110(1) yes
C5 C7 H72 111(1) yes
C5 C7 H73 111(1) yes
H71 C7 H72 112(2) yes
H71 C7 H73 108(2) yes
H72 C7 H73 105(2) yes
C5 C8 H81 111(1) yes
C5 C8 H82 112(1) yes
C5 C8 H83 110(1) yes
H81 C8 H82 104(2) yes
H81 C8 H83 108(1) yes
H82 C8 H83 112(2) yes
N1 C9 C10 122.0(1) yes
N1 C9 C14 116.2(1) yes
C10 C9 C14 121.6(2) yes
C9 C10 C11 118.4(2) yes
C9 C10 H10 121(1) yes
C11 C10 H10 121(1) yes
C10 C11 C12 120.8(2) yes
C10 C11 H11 120(1) yes
C12 C11 H11 119(1) yes
C11 C12 C13 120.1(2) yes
C11 C12 H12 122(1) yes
C13 C12 H12 118(1) yes
C12 C13 C14 119.9(2) yes
C12 C13 O3 115.9(2) yes
C14 C13 O3 124.2(1) yes
C9 C14 C13 119.0(1) yes
C9 C14 H14 121(1) yes
C13 C14 H14 120(1) yes
C13 O3 C15 117.7(2) yes
O3 C15 H151 111(1) yes
O3 C15 H152 101(2) yes
O3 C15 H153 110(1) yes
H151 C15 H152 113(2) yes
H151 C15 H153 106(2) yes
H152 C15 H153 116(2) yes

loop_
_geom_bond_atom_site_label_1
_geom_bond_atom_site_label_2
_geom_bond_distance
_geom_bond_publ_flag
O1 C1 1.222(2) yes
C1 C2 1.479(2) yes
C1 C6 1.501(3) yes
C2 N2 1.339(2) yes
C2 C3 1.438(2) yes
N2 O2 1.288(2) yes
C3 N1 1.310(2) yes
C3 C4 1.491(2) yes
N1 C9 1.427(2) yes
N1 H1 0.97(2) yes
C4 C5 1.534(2) yes
C4 H41 0.96(1) yes
C4 H42 1.00(1) yes
C5 C6 1.525(2) yes
C5 C7 1.529(2) yes
C5 C8 1.521(2) yes
C6 H61 0.99(1) yes
C6 H62 0.94(1) yes
C7 H71 0.99(1) yes
C7 H72 0.98(1) yes
C7 H73 0.96(1) yes
C8 H81 0.98(1) yes
C8 H82 0.96(1) yes
C8 H83 1.01(2) yes
C9 C10 1.378(2) yes
C9 C14 1.387(2) yes
C10 C11 1.390(2) yes
C10 H10 0.96(1) yes
C11 C12 1.374(2) yes
C11 H11 0.97(1) yes
C12 C13 1.387(2) yes
C12 H12 0.89(1) yes
C13 C14 1.386(2) yes
C13 O3 1.362(2) yes
C14 H14 0.98(1) yes
O3 C15 1.423(2) yes
C15 H151 1.05(2) yes
C15 H152 0.96(2) yes
C15 H153 0.98(2) yes

loop_
_geom_hbond_atom_site_label_D
_geom_hbond_atom_site_label_H
_geom_hbond_atom_site_label_A
_geom_hbond_distance_DH
_geom_hbond_distance_HA
_geom_hbond_distance_DA
_geom_hbond_angle_DHA
_geom_hbond_site_symmetry_A
_geom_hbond_publ_flag
N1 H1 N2 0.97(2) 2.34(2) 2.835(2) 111(2) 1_555 no
N1 H1 O2 0.97(2) 1.68(2) 2.516(2) 142(2) 1_555 yes
N1 H1 O2 0.97(2) 2.80(2) 3.479(2) 128(1) 2_565 no

loop_
_geom_torsion_atom_site_label_1
_geom_torsion_atom_site_label_2
_geom_torsion_atom_site_label_3
_geom_torsion_atom_site_label_4
_geom_torsion
_geom_torsion_publ_flag
O1 C1 C2 N2 -3.7(2) yes
O1 C1 C2 C3 176.1(2) yes
C6 C1 C2 N2 178.0(1) yes
C6 C1 C2 C3 -2.2(2) yes
O1 C1 C6 C5 161.7(2) yes
O1 C1 C6 H61 -77(1) no
O1 C1 C6 H62 37(1) no
C2 C1 C6 C5 -20.0(2) yes
C2 C1 C6 H61 101(1) no
C2 C1 C6 H62 -143(1) no
C1 C2 N2 O2 -176.8(1) yes
C3 C2 N2 O2 3.4(2) yes
C1 C2 C3 N1 173.8(1) yes
C1 C2 C3 C4 -6.4(2) yes
N2 C2 C3 N1 -6.3(2) yes
N2 C2 C3 C4 173.4(2) yes
C2 C3 N1 C9 176.3(1) yes
C2 C3 N1 H1 -2(1) yes
C4 C3 N1 C9 -3.4(3) yes
C4 C3 N1 H1 177(1) yes
C2 C3 C4 C5 36.1(2) yes
C2 C3 C4 H41 158(1) no
C2 C3 C4 H42 -84(1) no
N1 C3 C4 C5 -144.2(2) yes
N1 C3 C4 H41 -21(1) no
N1 C3 C4 H42 95(1) no
C3 N1 C9 C10 -46.4(2) yes
C3 N1 C9 C14 138.9(2) yes
H1 N1 C9 C10 133(1) yes
H1 N1 C9 C14 -41(1) yes
C3 C4 C5 C6 -55.0(2) yes
C3 C4 C5 C7 -173.5(1) yes
C3 C4 C5 C8 67.1(2) yes
H41 C4 C5 C6 -176(1) no
H41 C4 C5 C7 65(1) no
H41 C4 C5 C8 -54(1) no
H42 C4 C5 C6 64(1) no
H42 C4 C5 C7 -54(1) no
H42 C4 C5 C8 -173(1) no
C4 C5 C6 C1 47.8(2) yes
C4 C5 C6 H61 -72(1) no
C4 C5 C6 H62 170(1) no
C7 C5 C6 C1 165.7(1) yes
C7 C5 C6 H61 45(1) no
C7 C5 C6 H62 -71(1) no
C8 C5 C6 C1 -74.1(2) yes
C8 C5 C6 H61 165(1) no
C8 C5 C6 H62 48(1) no
C4 C5 C7 H71 179(1) no
C4 C5 C7 H72 55(1) no
C4 C5 C7 H73 -61(1) no
C6 C5 C7 H71 60(1) no
C6 C5 C7 H72 -63(1) no
C6 C5 C7 H73 179(1) no
C8 C5 C7 H71 -60(1) no
C8 C5 C7 H72 175(1) no
C8 C5 C7 H73 58(1) no
C4 C5 C8 H81 -52(1) no
C4 C5 C8 H82 63(1) no
C4 C5 C8 H83 -171(1) no
C6 C5 C8 H81 68(1) no
C6 C5 C8 H82 -175(1) no
C6 C5 C8 H83 -50(1) no
C7 C5 C8 H81 -171(1) no
C7 C5 C8 H82 -55(1) no
C7 C5 C8 H83 69(1) no
N1 C9 C10 C11 -176.4(2) yes
N1 C9 C10 H10 0(1) no
C14 C9 C10 C11 -2.0(3) yes
C14 C9 C10 H10 174(1) no
N1 C9 C14 C13 176.3(1) yes
N1 C9 C14 H14 -4(1) no
C10 C9 C14 C13 1.7(2) yes
C10 C9 C14 H14 -179(1) no
C9 C10 C11 C12 1.1(3) yes
C9 C10 C11 H11 179(1) no
H10 C10 C11 C12 -174(1) no
H10 C10 C11 H11 3(2) no
C10 C11 C12 C13 0.1(3) yes
C10 C11 C12 H12 178(1) no
H11 C11 C12 C13 -177(1) no
H11 C11 C12 H12 0(2) no
C11 C12 C13 C14 -0.5(3) yes
C11 C12 C13 O3 179.2(2) yes
H12 C12 C13 C14 -178(1) no
H12 C12 C13 O3 1(1) no
C12 C13 C14 C9 -0.4(3) yes
C12 C13 C14 H14 -178(1) no
O3 C13 C14 C9 179.9(2) yes
O3 C13 C14 H14 1(1) no
C12 C13 O3 C15 -178.5(2) yes
C14 C13 O3 C15 1.2(3) yes
C13 O3 C15 H151 -58(1) no
C13 O3 C15 H152 -179(2) no
C13 O3 C15 H153 58(1) no
